data_9006563
loop_
_publ_author_name
'Okui, M.'
'Sawada, H.'
'Marumo, F.'

_publ_section_title
;
 Structure refinement of a nonstoichiometric pyroxene synthesized
 under ambient pressure
;
_journal_name_full 'Physics and Chemistry of Minerals'
_journal_page_first 318
_journal_page_last 322
_journal_paper_doi 10.1007/s002690050121
_journal_volume 25
_journal_year 1998
_chemical_formula_sum 'Al1.388 Ca0.742 Fe0.162 Mg0.016 O6 Si1.5'
_chemical_name_mineral Pyroxene
_space_group_IT_number 15
_symmetry_space_group_name_Hall '-C 2yc'
_symmetry_space_group_name_H-M 'C 1 2/c 1'
_cell_angle_alpha 90
_cell_angle_beta 106.04
_cell_angle_gamma 90
_cell_length_a 9.719
_cell_length_b 8.814
_cell_length_c 5.305
_cell_formula_units_Z 4
_cell_volume 436.752
_database_code_amcsd 0008145
_exptl_crystal_density_diffrn 3.266
_cod_original_formula_sum 'Mg.016 Al1.388 Fe.162 Ca.742 Si1.5 O6'
_cod_database_code 9006563

loop_
_space_group_symop_operation_xyz
x,y,z
1/2+x,1/2+y,z
x,-y,1/2+z
1/2+x,1/2-y,1/2+z
-x,y,1/2-z
1/2-x,1/2+y,1/2-z
-x,-y,-z
1/2-x,1/2-y,-z

loop_
_atom_site_aniso_label
_atom_site_aniso_U_11
_atom_site_aniso_U_22
_atom_site_aniso_U_33
_atom_site_aniso_U_12
_atom_site_aniso_U_13
_atom_site_aniso_U_23
MgM1 0.00380 0.00420 0.00340 0.00000 -0.00030 0.00000
AlM1 0.00380 0.00420 0.00340 0.00000 -0.00030 0.00000
FeM1 0.00380 0.00420 0.00340 0.00000 -0.00030 0.00000
CaM2 0.01050 0.00670 0.00630 0.00000 -0.00050 0.00000
FeM2 0.01050 0.00670 0.00630 0.00000 -0.00050 0.00000
SiT 0.00670 0.00720 0.00810 0.00020 0.00120 -0.00060
AlT 0.00670 0.00720 0.00810 0.00020 0.00120 -0.00060
O1 0.01050 0.01250 0.01280 0.00100 0.00230 -0.00110
O2 0.01640 0.01150 0.01250 -0.00050 0.00190 0.00030
O3 0.00990 0.01220 0.01350 0.00040 0.00200 -0.00270

loop_
_atom_site_label
_atom_site_fract_x
_atom_site_fract_y
_atom_site_fract_z
_atom_site_occupancy
_atom_site_U_iso_or_equiv
MgM1 0.00000 0.90710 0.25000 0.01600 0.00405
AlM1 0.00000 0.90710 0.25000 0.88800 0.00405
FeM1 0.00000 0.90710 0.25000 0.07500 0.00405
CaM2 0.00000 0.30600 0.25000 0.74200 0.00836
FeM2 0.00000 0.30600 0.25000 0.08700 0.00836
SiT 0.28740 0.09410 0.22370 0.75000 0.00760
AlT 0.28740 0.09410 0.22370 0.25000 0.00760
O1 0.11130 0.08590 0.13420 1.00000 0.01216
O2 0.36330 0.25690 0.31740 1.00000 0.01393
O3 0.35220 0.01900 0.98990 1.00000 0.01216

loop_
_cod_related_entry_id
_cod_related_entry_database
_cod_related_entry_code
1 AMCSD 0008145
